data_7704860
loop_
_publ_author_name
'Shukla, Pragya'
'Ansari, Kamal Uddin'
'Gao, Chen'
'Vaidya, Shefali'
'Tripathi, Shalini'
'Kumar, Pardeep'
'Butcher, Ray J.'
'Overgaard, Jacob'
'Shanmugam, Maheswaran'

_publ_section_title
;
 Influence of anion induced geometry change in Zn(ii) on the magnetization
 relaxation dynamics of Dy(iii) in Zn-Dy-Zn complexes.
;
_journal_issue 30
_journal_name_full 'Dalton transactions (Cambridge, England : 2003)'
_journal_page_first 10580
_journal_page_last 10593
_journal_paper_doi 10.1039/d0dt00949k
_journal_volume 49
_journal_year 2020
_chemical_formula_moiety 'C38 H40 Dy N2 O14 Zn2, Cl O4'
_chemical_formula_sum 'C38 H40 Cl Dy N2 O18 Zn2'
_chemical_formula_weight 1141.41
_space_group_crystal_system monoclinic
_space_group_IT_number 15
_space_group_name_Hall '-I 2ya'
_space_group_name_H-M_alt 'I 1 2/a 1'
_atom_sites_solution_hydrogens geom
_audit_creation_method SHELXL-2018/3
_audit_update_record
;
2020-07-10 deposited with the CCDC.	2020-07-13 downloaded from the CCDC.
;
_cell_angle_alpha 90
_cell_angle_beta 99.431(2)
_cell_angle_gamma 90
_cell_formula_units_Z 8
_cell_length_a 15.7454(4)
_cell_length_b 27.4209(7)
_cell_length_c 20.2012(5)
_cell_measurement_reflns_used 13244
_cell_measurement_temperature 100(2)
_cell_measurement_theta_max 31.0680
_cell_measurement_theta_min 2.1330
_cell_volume 8604.0(4)
_computing_cell_refinement
;
CrystalClear-SM Expert 2.1 b28 (Rigaku, 2013)
;
_computing_data_collection
;
CrystalClear-SM Expert 2.1 b28 (Rigaku, 2013)
;
_computing_data_reduction
;
CrystalClear-SM Expert 2.1 b28 (Rigaku, 2013)
;
_computing_molecular_graphics 'Bruker SHELXTL (Sheldrick, 2008)'
_computing_publication_material 'Bruker SHELXTL (Sheldrick, 2008)'
_computing_structure_refinement 'SHELXL-2018/3 (Sheldrick, 2015b)'
_computing_structure_solution 'SHELXT (Sheldrick, 2015a)'
_diffrn_ambient_temperature 100(2)
_diffrn_measured_fraction_theta_full 0.997
_diffrn_measured_fraction_theta_max 0.889
_diffrn_measurement_device_type 'Rigaku Saturn724+ CCD (4x4 bin mode)'
_diffrn_radiation_type MoK\a
_diffrn_radiation_wavelength 0.71073
_diffrn_reflns_av_R_equivalents 0.0379
_diffrn_reflns_av_unetI/netI 0.0530
_diffrn_reflns_Laue_measured_fraction_full 0.997
_diffrn_reflns_Laue_measured_fraction_max 0.889
_diffrn_reflns_limit_h_max 22
_diffrn_reflns_limit_h_min -22
_diffrn_reflns_limit_k_max 35
_diffrn_reflns_limit_k_min -38
_diffrn_reflns_limit_l_max 29
_diffrn_reflns_limit_l_min -21
_diffrn_reflns_number 26016
_diffrn_reflns_point_group_measured_fraction_full 0.997
_diffrn_reflns_point_group_measured_fraction_max 0.889
_diffrn_reflns_theta_full 25.242
_diffrn_reflns_theta_max 31.142
_diffrn_reflns_theta_min 2.129
_diffrn_source MicroMax003_Mo
_exptl_absorpt_coefficient_mu 2.965
_exptl_absorpt_correction_T_max 1.00000
_exptl_absorpt_correction_T_min 0.61332
_exptl_absorpt_correction_type multi-scan
_exptl_absorpt_process_details 'CrysalisPro (Rigaku OD 2015)'
_exptl_crystal_colour yellow
_exptl_crystal_density_diffrn 1.762
_exptl_crystal_description block
_exptl_crystal_F_000 4552
_exptl_crystal_size_max 0.17
_exptl_crystal_size_mid 0.15
_exptl_crystal_size_min 0.13
_refine_diff_density_max 1.807
_refine_diff_density_min -1.149
_refine_diff_density_rms 0.140
_refine_ls_extinction_method none
_refine_ls_goodness_of_fit_ref 1.031
_refine_ls_hydrogen_treatment constr
_refine_ls_matrix_type full
_refine_ls_number_parameters 745
_refine_ls_number_reflns 12360
_refine_ls_number_restraints 635
_refine_ls_restrained_S_all 1.019
_refine_ls_R_factor_all 0.0537
_refine_ls_R_factor_gt 0.0407
_refine_ls_shift/su_max 0.003
_refine_ls_shift/su_mean 0.000
_refine_ls_structure_factor_coef Fsqd
_refine_ls_weighting_details 'w=1/[\s^2^(Fo^2^)+(0.0467P)^2^+22.7494P] where P=(Fo^2^+2Fc^2^)/3'
_refine_ls_weighting_scheme calc
_refine_ls_wR_factor_gt 0.0977
_refine_ls_wR_factor_ref 0.1053
_reflns_Friedel_coverage 0.000
_reflns_number_gt 10130
_reflns_number_total 12360
_reflns_threshold_expression 'I > 2\s(I)'
_cod_data_source_file d0dt00949k2.cif
_cod_data_source_block shelx_CCDC2
_cod_depositor_comments
;Adding full bibliography for 7704858--7704861.cif.

 Adding full bibliography for 7704858--7704861.cif.
;
_cod_original_sg_symbol_H-M 'I 2/a'
_cod_database_code 7704860
_shelx_shelxl_version_number 2018/3
_shelx_space_group_comment
;
The symmetry employed for this shelxl refinement is uniquely defined
by the following loop, which should always be used as a source of
symmetry information in preference to the above space-group names.
They are only intended as comments.
;

loop_
_space_group_symop_operation_xyz
'x, y, z'
'-x+1/2, y, -z'
'x+1/2, y+1/2, z+1/2'
'-x+1, y+1/2, -z+1/2'
'-x, -y, -z'
'x-1/2, -y, z'
'-x+1/2, -y+1/2, -z+1/2'
'x, -y+1/2, z+1/2'

loop_
_atom_site_label
_atom_site_type_symbol
_atom_site_fract_x
_atom_site_fract_y
_atom_site_fract_z
_atom_site_U_iso_or_equiv
_atom_site_adp_type
_atom_site_occupancy
_atom_site_site_symmetry_order
_atom_site_calc_flag
_atom_site_refinement_flags_posn
_atom_site_refinement_flags_adp
_atom_site_refinement_flags_occupancy
_atom_site_disorder_assembly
_atom_site_disorder_group
Dy1 Dy 0.82605(2) 0.93830(2) 0.70031(2) 0.01865(5) Uani 1 1 d . . . . .
Zn2 Zn 0.84204(3) 0.80603(2) 0.70292(2) 0.02213(9) Uani 1 1 d . . . . .
Zn3 Zn 0.79356(3) 1.06903(2) 0.69052(2) 0.02198(9) Uani 1 1 d . . . . .
O11 O 0.82636(16) 0.86474(9) 0.76040(12) 0.0226(5) Uani 1 1 d . . . . .
O12 O 0.77461(17) 0.94305(9) 0.81229(13) 0.0244(5) Uani 1 1 d . . . . .
O13 O 0.83851(19) 0.72624(10) 0.66624(14) 0.0331(6) Uani 1 1 d . . . . .
O31 O 0.86151(15) 1.01617(9) 0.74522(12) 0.0224(5) Uani 1 1 d . . . . .
O32 O 0.96072(16) 0.94422(9) 0.78955(13) 0.0249(5) Uani 1 1 d . . . . .
O33 O 0.76722(19) 1.15217(10) 0.65481(14) 0.0345(6) Uani 1 1 d . . . . .
O51 O 0.83552(17) 0.98576(10) 0.60708(13) 0.0284(6) Uani 1 1 d . . . . .
O52 O 0.84195(17) 1.06653(9) 0.60720(13) 0.0275(6) Uani 1 1 d . . . . .
O53 O 0.69256(16) 0.97241(9) 0.68353(14) 0.0292(6) Uani 1 1 d . . . . .
O54 O 0.67104(16) 1.05149(9) 0.66654(14) 0.0286(6) Uani 1 1 d . . . . .
O55 O 0.75207(18) 0.88697(10) 0.62237(13) 0.0308(6) Uani 1 1 d . . . . .
O56 O 0.73428(16) 0.80750(10) 0.63733(13) 0.0290(6) Uani 1 1 d . . . . .
O57 O 0.93532(16) 0.89927(9) 0.66061(14) 0.0274(6) Uani 1 1 d . . . . .
O58 O 0.93119(16) 0.81878(9) 0.64736(13) 0.0269(5) Uani 1 1 d . . . . .
N11 N 0.8889(2) 0.76516(11) 0.78507(16) 0.0256(6) Uani 1 1 d . . . . .
N31 N 0.7986(2) 1.11194(11) 0.77263(16) 0.0241(6) Uani 1 1 d . . . . .
C11 C 0.8327(2) 0.86514(13) 0.82696(18) 0.0229(7) Uani 1 1 d . . . . .
C12 C 0.8070(2) 0.90726(13) 0.85767(18) 0.0240(7) Uani 1 1 d . . . . .
C13 C 0.8154(3) 0.91237(15) 0.92609(19) 0.0316(8) Uani 1 1 d . . . . .
H13A H 0.797257 0.941481 0.945122 0.038 Uiso 1 1 calc R U . . .
C14 C 0.8509(3) 0.87424(15) 0.9672(2) 0.0378(10) Uani 1 1 d . . . . .
H14A H 0.858910 0.877662 1.014614 0.045 Uiso 1 1 calc R U . . .
C15 C 0.8742(3) 0.83221(15) 0.9395(2) 0.0344(9) Uani 1 1 d . . . . .
H15A H 0.897004 0.806233 0.968073 0.041 Uiso 1 1 calc R U . . .
C16 C 0.8652(2) 0.82597(14) 0.86880(19) 0.0270(8) Uani 1 1 d . . . . .
C17 C 0.8900(2) 0.77930(14) 0.8462(2) 0.0285(8) Uani 1 1 d . . . . .
H17A H 0.909605 0.756063 0.880208 0.034 Uiso 1 1 calc R U . . .
C18 C 0.9170(2) 0.71669(14) 0.7739(2) 0.0290(8) Uani 1 1 d . . . . .
C19 C 0.9715(3) 0.68956(16) 0.8216(3) 0.0399(10) Uani 1 1 d . . . . .
H19A H 0.994783 0.703759 0.863575 0.048 Uiso 1 1 calc R U . . .
C20 C 0.9913(3) 0.64202(19) 0.8077(3) 0.0546(14) Uani 1 1 d . . . . .
H20A H 1.027171 0.623293 0.840651 0.066 Uiso 1 1 calc R U . . .
C21 C 0.9596(4) 0.62149(18) 0.7463(3) 0.0564(15) Uani 1 1 d . . . . .
H21A H 0.972409 0.588453 0.737806 0.068 Uiso 1 1 calc R U . . .
C22 C 0.9092(3) 0.64859(16) 0.6972(3) 0.0454(12) Uani 1 1 d . . . . .
H22A H 0.888982 0.634745 0.654375 0.054 Uiso 1 1 calc R U . . .
C23 C 0.8886(3) 0.69659(14) 0.7112(2) 0.0322(9) Uani 1 1 d . . . . .
C24 C 0.8368(3) 0.71636(17) 0.5959(2) 0.0453(11) Uani 1 1 d . . . . .
H24A H 0.798917 0.739917 0.569029 0.068 Uiso 1 1 calc R U . . .
H24B H 0.895093 0.719189 0.585265 0.068 Uiso 1 1 calc R U . . .
H24C H 0.815047 0.683269 0.585557 0.068 Uiso 1 1 calc R U . . .
C25 C 0.7284(3) 0.98206(15) 0.8383(2) 0.0332(9) Uani 1 1 d . . . . .
H25A H 0.708286 1.005307 0.802299 0.050 Uiso 1 1 calc R U . . .
H25B H 0.678882 0.968661 0.855904 0.050 Uiso 1 1 calc R U . . .
H25C H 0.766643 0.998757 0.874431 0.050 Uiso 1 1 calc R U . . .
C31 C 0.9100(2) 1.02286(13) 0.80559(17) 0.0216(7) Uani 1 1 d . . . . .
C32 C 0.9660(2) 0.98509(13) 0.83044(18) 0.0219(7) Uani 1 1 d . . . . .
C33 C 1.0214(2) 0.98882(14) 0.89104(19) 0.0282(8) Uani 1 1 d . . . . .
H33A H 1.059472 0.962867 0.906489 0.034 Uiso 1 1 calc R U . . .
C34 C 1.0204(3) 1.03124(15) 0.9291(2) 0.0322(9) Uani 1 1 d . . . . .
H34A H 1.058881 1.034498 0.970258 0.039 Uiso 1 1 calc R U . . .
C35 C 0.9640(3) 1.06834(15) 0.90719(19) 0.0300(8) Uani 1 1 d . . . . .
H35A H 0.962848 1.096666 0.934110 0.036 Uiso 1 1 calc R U . . .
C36 C 0.9077(2) 1.06498(13) 0.84535(18) 0.0249(7) Uani 1 1 d . . . . .
C37 C 0.8500(2) 1.10561(13) 0.82827(19) 0.0257(7) Uani 1 1 d . . . . .
H37A H 0.850105 1.130146 0.861485 0.031 Uiso 1 1 calc R U . . .
C38 C 0.7414(2) 1.15269(13) 0.7652(2) 0.0264(8) Uani 1 1 d . . . . .
C39 C 0.6990(3) 1.17026(15) 0.8158(2) 0.0326(9) Uani 1 1 d . . . . .
H39A H 0.708624 1.155656 0.858986 0.039 Uiso 1 1 calc R U . . .
C40 C 0.6426(3) 1.20915(16) 0.8025(2) 0.0393(10) Uani 1 1 d . . . . .
H40A H 0.613221 1.221073 0.836637 0.047 Uiso 1 1 calc R U . . .
C41 C 0.6290(3) 1.23066(16) 0.7399(3) 0.0403(11) Uani 1 1 d . . . . .
H41A H 0.591302 1.257846 0.731766 0.048 Uiso 1 1 calc R U . . .
C42 C 0.6695(3) 1.21316(15) 0.6888(2) 0.0355(9) Uani 1 1 d . . . . .
H42A H 0.659404 1.228046 0.645771 0.043 Uiso 1 1 calc R U . . .
C43 C 0.7245(2) 1.17399(14) 0.7010(2) 0.0294(8) Uani 1 1 d . . . . .
C44 C 0.7625(3) 1.17367(18) 0.5905(2) 0.0434(11) Uani 1 1 d . . . . .
H44A H 0.796006 1.154114 0.563367 0.065 Uiso 1 1 calc R U . . .
H44B H 0.702334 1.174937 0.568419 0.065 Uiso 1 1 calc R U . . .
H44C H 0.786045 1.206806 0.595284 0.065 Uiso 1 1 calc R U . . .
C45 C 1.0234(3) 0.90670(15) 0.8077(2) 0.0344(9) Uani 1 1 d . . . . .
H45A H 1.012965 0.879962 0.775174 0.052 Uiso 1 1 calc R U . . .
H45B H 1.081175 0.920016 0.807746 0.052 Uiso 1 1 calc R U . . .
H45C H 1.018993 0.894418 0.852555 0.052 Uiso 1 1 calc R U . . .
C51 C 0.8476(2) 1.02543(14) 0.57967(18) 0.0238(7) Uani 1 1 d . . . . .
C52 C 0.8698(3) 1.02499(18) 0.5099(2) 0.0386(10) Uani 1 1 d . . . . .
H52A H 0.877264 1.058550 0.495253 0.058 Uiso 1 1 calc R U . . .
H52B H 0.923315 1.006756 0.510039 0.058 Uiso 1 1 calc R U . . .
H52C H 0.823121 1.009362 0.479121 0.058 Uiso 1 1 calc R U . . .
C53 C 0.6448(2) 1.00800(14) 0.66768(17) 0.0225(7) Uani 1 1 d . . . . .
C54 C 0.5496(2) 0.99863(15) 0.6501(2) 0.0331(9) Uani 1 1 d . . . . .
H54A H 0.519438 1.029523 0.638601 0.050 Uiso 1 1 calc R U . . .
H54B H 0.538578 0.976446 0.611575 0.050 Uiso 1 1 calc R U . . .
H54C H 0.528725 0.983822 0.688535 0.050 Uiso 1 1 calc R U . . .
C55 C 0.7154(2) 0.84763(14) 0.60611(19) 0.0260(8) Uani 1 1 d . . . . .
C56 C 0.6454(3) 0.84714(18) 0.5461(2) 0.0432(11) Uani 1 1 d . . . . .
H56A H 0.622171 0.814045 0.539065 0.065 Uiso 1 1 calc R U . . .
H56B H 0.599292 0.869456 0.553725 0.065 Uiso 1 1 calc R U . . .
H56C H 0.668836 0.857612 0.506410 0.065 Uiso 1 1 calc R U . . .
C57 C 0.9581(2) 0.86073(13) 0.63519(18) 0.0221(7) Uani 1 1 d . . . . .
C58 C 1.0224(2) 0.86483(14) 0.5880(2) 0.0270(8) Uani 1 1 d . . . . .
H58A H 1.034576 0.832304 0.571781 0.040 Uiso 1 1 calc R U . . .
H58B H 0.998696 0.885495 0.549830 0.040 Uiso 1 1 calc R U . . .
H58C H 1.075691 0.879353 0.611640 0.040 Uiso 1 1 calc R U . . .
Cl1 Cl 0.7551(5) 1.0587(2) 1.0028(5) 0.0252(10) Uani 0.264(3) 1 d D U P A -1
O1 O 0.7505(8) 1.0866(4) 0.9442(6) 0.033(2) Uani 0.264(3) 1 d D U P A -1
O2 O 0.7910(6) 1.0862(4) 1.0589(6) 0.028(2) Uani 0.264(3) 1 d D U P A -1
O3 O 0.6722(5) 1.0430(3) 1.0106(6) 0.0388(18) Uani 0.264(3) 1 d D U P A -1
O4 O 0.8066(6) 1.0172(3) 0.9978(6) 0.0288(19) Uani 0.264(3) 1 d D U P A -1
Cl1A Cl 0.7468(7) 1.0639(3) 1.0003(6) 0.0264(13) Uani 0.163(3) 1 d D U P B -2
O1A O 0.6786(9) 1.0896(5) 0.9625(8) 0.035(2) Uani 0.163(3) 1 d D U P B -2
O2A O 0.8213(8) 1.0698(5) 0.9714(8) 0.034(2) Uani 0.163(3) 1 d D U P B -2
O3A O 0.7616(13) 1.0812(7) 1.0666(6) 0.028(2) Uani 0.163(3) 1 d D U P B -2
O4A O 0.7260(9) 1.0139(4) 1.0005(10) 0.026(2) Uani 0.163(3) 1 d D U P B -2
Cl2 Cl 1.0868(4) 0.78021(17) 1.0025(3) 0.0364(8) Uani 0.317(3) 1 d D U P C -1
O5 O 1.0343(5) 0.7409(2) 0.9825(4) 0.0404(17) Uani 0.317(3) 1 d D U P C -1
O6 O 1.1721(4) 0.7646(3) 1.0231(5) 0.0544(18) Uani 0.317(3) 1 d D U P C -1
O7 O 1.0854(7) 0.8139(3) 0.9495(4) 0.0491(18) Uani 0.317(3) 1 d D U P C -1
O8 O 1.0594(6) 0.8054(3) 1.0564(4) 0.0462(17) Uani 0.317(3) 1 d D U P C -1
Cl2A Cl 1.0817(9) 0.7846(5) 1.0029(7) 0.0408(13) Uani 0.122(3) 1 d D U P D -2
O5A O 1.1695(10) 0.7970(8) 1.0154(11) 0.044(2) Uani 0.122(3) 1 d D U P D -2
O6A O 1.0486(15) 0.7866(8) 1.0635(8) 0.047(2) Uani 0.122(3) 1 d D U P D -2
O7A O 1.0380(14) 0.8189(7) 0.9577(10) 0.050(2) Uani 0.122(3) 1 d D U P D -2
O8A O 1.0699(14) 0.7380(5) 0.9754(11) 0.039(2) Uani 0.122(3) 1 d D U P D -2
Cl2B Cl 1.0916(8) 0.7689(4) 0.9959(5) 0.0427(14) Uani 0.135(2) 1 d D U P E -3
O5B O 1.1255(12) 0.7985(6) 1.0508(8) 0.046(2) Uani 0.135(2) 1 d D U P E -3
O6B O 1.1492(11) 0.7307(6) 0.9902(9) 0.048(2) Uani 0.135(2) 1 d D U P E -3
O7B O 1.0121(9) 0.7496(6) 1.0057(9) 0.039(2) Uani 0.135(2) 1 d D U P E -3
O8B O 1.0802(14) 0.7968(6) 0.9370(7) 0.045(2) Uani 0.135(2) 1 d D U P E -3

loop_
_atom_site_aniso_label
_atom_site_aniso_U_11
_atom_site_aniso_U_22
_atom_site_aniso_U_33
_atom_site_aniso_U_23
_atom_site_aniso_U_13
_atom_site_aniso_U_12
Dy1 0.01897(8) 0.01898(9) 0.01767(9) 0.00089(6) 0.00202(6) 0.00216(6)
Zn2 0.02485(19) 0.0203(2) 0.0214(2) -0.00055(16) 0.00434(16) -0.00169(15)
Zn3 0.02301(19) 0.0211(2) 0.0212(2) 0.00268(16) 0.00177(16) 0.00066(15)
O11 0.0269(12) 0.0238(12) 0.0173(12) 0.0013(10) 0.0042(10) 0.0009(10)
O12 0.0302(13) 0.0241(13) 0.0201(13) 0.0009(10) 0.0077(11) 0.0039(10)
O13 0.0425(16) 0.0265(14) 0.0311(15) -0.0058(12) 0.0080(13) 0.0009(12)
O31 0.0241(11) 0.0245(12) 0.0168(12) 0.0007(10) -0.0019(10) 0.0011(10)
O32 0.0226(12) 0.0224(12) 0.0277(14) 0.0001(10) -0.0022(11) 0.0032(10)
O33 0.0456(16) 0.0317(15) 0.0267(15) 0.0038(12) 0.0077(13) 0.0085(13)
O51 0.0356(14) 0.0292(14) 0.0201(13) 0.0013(11) 0.0035(11) -0.0016(11)
O52 0.0329(14) 0.0270(14) 0.0230(13) 0.0031(11) 0.0061(11) -0.0014(11)
O53 0.0234(12) 0.0261(13) 0.0366(16) 0.0027(12) 0.0005(11) 0.0039(10)
O54 0.0221(12) 0.0257(13) 0.0354(16) 0.0014(12) -0.0025(11) 0.0015(10)
O55 0.0383(15) 0.0261(13) 0.0248(14) -0.0014(11) -0.0044(12) -0.0042(12)
O56 0.0273(13) 0.0303(14) 0.0281(14) -0.0029(11) 0.0004(11) -0.0071(11)
O57 0.0259(12) 0.0256(13) 0.0330(15) -0.0021(11) 0.0115(11) 0.0024(10)
O58 0.0275(12) 0.0254(13) 0.0297(14) -0.0025(11) 0.0101(11) -0.0016(10)
N11 0.0292(15) 0.0216(15) 0.0269(16) 0.0032(13) 0.0067(13) -0.0028(12)
N31 0.0291(15) 0.0175(14) 0.0262(16) 0.0020(12) 0.0068(13) -0.0017(12)
C11 0.0273(17) 0.0239(17) 0.0180(17) 0.0006(14) 0.0051(14) -0.0076(14)
C12 0.0290(17) 0.0223(17) 0.0225(18) -0.0020(14) 0.0093(15) -0.0052(14)
C13 0.047(2) 0.0268(19) 0.0218(19) -0.0021(15) 0.0084(17) -0.0079(17)
C14 0.064(3) 0.031(2) 0.0177(19) 0.0005(16) 0.0037(19) -0.013(2)
C15 0.050(2) 0.030(2) 0.0210(19) 0.0041(16) -0.0001(18) -0.0052(18)
C16 0.0322(18) 0.0263(18) 0.0215(18) 0.0030(15) 0.0013(15) -0.0045(15)
C17 0.0307(18) 0.0255(18) 0.028(2) 0.0086(16) 0.0014(16) -0.0024(15)
C18 0.0308(18) 0.0234(18) 0.036(2) 0.0065(16) 0.0158(17) 0.0021(15)
C19 0.038(2) 0.036(2) 0.050(3) 0.015(2) 0.019(2) 0.0105(18)
C20 0.057(3) 0.046(3) 0.070(4) 0.025(3) 0.037(3) 0.024(2)
C21 0.075(4) 0.032(2) 0.076(4) 0.014(2) 0.051(3) 0.021(2)
C22 0.056(3) 0.030(2) 0.058(3) -0.002(2) 0.032(2) 0.005(2)
C23 0.035(2) 0.0211(18) 0.045(2) 0.0008(17) 0.0202(19) -0.0003(15)
C24 0.053(3) 0.043(3) 0.038(3) -0.021(2) 0.005(2) 0.001(2)
C25 0.035(2) 0.036(2) 0.031(2) -0.0012(17) 0.0123(17) 0.0127(17)
C31 0.0208(15) 0.0257(17) 0.0178(16) 0.0012(14) 0.0015(13) -0.0030(13)
C32 0.0210(15) 0.0226(16) 0.0218(17) -0.0011(14) 0.0027(14) -0.0017(13)
C33 0.0285(17) 0.0294(19) 0.0247(19) 0.0051(16) -0.0015(15) -0.0023(15)
C34 0.035(2) 0.040(2) 0.0185(18) 0.0011(17) -0.0068(16) -0.0048(17)
C35 0.040(2) 0.032(2) 0.0179(18) -0.0017(15) 0.0044(16) -0.0027(17)
C36 0.0303(18) 0.0266(18) 0.0181(17) 0.0020(14) 0.0052(15) -0.0009(14)
C37 0.0295(18) 0.0239(17) 0.0243(19) -0.0036(15) 0.0063(15) -0.0028(14)
C38 0.0249(16) 0.0190(17) 0.035(2) 0.0011(15) 0.0049(16) -0.0025(13)
C39 0.0331(19) 0.030(2) 0.037(2) 0.0004(17) 0.0115(17) -0.0055(16)
C40 0.031(2) 0.034(2) 0.055(3) -0.008(2) 0.011(2) 0.0021(17)
C41 0.031(2) 0.028(2) 0.061(3) -0.004(2) 0.002(2) 0.0067(16)
C42 0.034(2) 0.029(2) 0.040(2) 0.0064(18) -0.0034(18) 0.0014(17)
C43 0.0299(18) 0.0239(18) 0.034(2) -0.0009(16) 0.0029(16) -0.0034(15)
C44 0.049(3) 0.051(3) 0.031(2) 0.015(2) 0.008(2) 0.006(2)
C45 0.0291(19) 0.029(2) 0.042(2) 0.0002(18) -0.0046(18) 0.0074(16)
C51 0.0182(15) 0.0311(19) 0.0214(18) 0.0037(15) 0.0012(13) 0.0002(14)
C52 0.042(2) 0.054(3) 0.0221(19) 0.0032(19) 0.0120(18) -0.003(2)
C53 0.0180(14) 0.0316(19) 0.0177(17) 0.0025(14) 0.0026(13) 0.0044(14)
C54 0.0186(15) 0.035(2) 0.045(3) 0.0064(19) 0.0031(16) 0.0047(15)
C55 0.0212(16) 0.034(2) 0.0231(18) -0.0019(16) 0.0039(14) -0.0039(15)
C56 0.036(2) 0.049(3) 0.038(3) 0.004(2) -0.012(2) -0.011(2)
C57 0.0167(14) 0.0284(18) 0.0205(17) -0.0009(14) 0.0002(13) -0.0002(13)
C58 0.0221(16) 0.0315(19) 0.028(2) -0.0067(16) 0.0051(15) -0.0040(14)
Cl1 0.0353(17) 0.0230(17) 0.0166(16) 0.002(3) 0.0021(15) 0.010(3)
O1 0.050(4) 0.023(4) 0.023(3) 0.010(4) 0.001(4) 0.005(4)
O2 0.039(4) 0.026(4) 0.019(3) -0.006(3) 0.003(4) 0.003(4)
O3 0.038(3) 0.043(4) 0.034(4) 0.002(4) 0.003(3) -0.002(3)
O4 0.045(4) 0.015(3) 0.024(4) -0.001(3) -0.003(4) 0.011(3)
Cl1A 0.039(2) 0.021(2) 0.019(2) 0.000(3) 0.004(2) 0.005(3)
O1A 0.044(4) 0.024(4) 0.031(4) 0.005(4) -0.007(4) 0.002(4)
O2A 0.048(4) 0.029(4) 0.028(4) 0.002(4) 0.011(4) 0.001(4)
O3A 0.039(5) 0.026(4) 0.020(3) -0.005(4) 0.002(4) 0.003(5)
O4A 0.040(5) 0.018(3) 0.021(4) 0.000(4) 0.005(5) 0.007(4)
Cl2 0.0572(17) 0.0258(18) 0.0232(14) 0.0023(13) -0.0020(13) 0.0148(14)
O5 0.066(3) 0.023(3) 0.025(3) 0.003(3) -0.011(3) 0.007(3)
O6 0.064(3) 0.047(4) 0.048(4) 0.003(3) -0.004(3) 0.020(3)
O7 0.066(4) 0.041(4) 0.041(3) 0.012(3) 0.011(3) 0.011(3)
O8 0.071(4) 0.033(3) 0.034(3) -0.004(3) 0.006(3) 0.004(3)
Cl2A 0.059(2) 0.032(3) 0.028(2) 0.003(2) -0.001(2) 0.014(2)
O5A 0.063(3) 0.033(4) 0.034(4) -0.001(4) 0.000(3) 0.008(3)
O6A 0.069(4) 0.036(4) 0.034(3) 0.001(4) 0.003(3) 0.011(4)
O7A 0.071(4) 0.036(4) 0.039(4) 0.006(4) -0.001(4) 0.015(4)
O8A 0.057(4) 0.030(3) 0.027(4) 0.003(3) -0.002(4) 0.011(3)
Cl2B 0.065(2) 0.030(3) 0.029(2) 0.004(2) -0.004(2) 0.009(2)
O5B 0.065(4) 0.035(4) 0.035(3) -0.001(3) -0.004(4) 0.009(4)
O6B 0.067(4) 0.037(4) 0.038(4) 0.002(3) -0.001(4) 0.010(3)
O7B 0.065(3) 0.022(4) 0.026(4) 0.003(4) -0.003(3) 0.009(3)
O8B 0.067(4) 0.034(4) 0.032(3) 0.001(3) 0.001(3) 0.005(4)

loop_
_atom_type_symbol
_atom_type_description
_atom_type_scat_dispersion_real
_atom_type_scat_dispersion_imag
_atom_type_scat_source
C C 0.0033 0.0016 'International Tables Vol C Tables 4.2.6.8 and 6.1.1.4'
H H 0.0000 0.0000 'International Tables Vol C Tables 4.2.6.8 and 6.1.1.4'
N N 0.0061 0.0033 'International Tables Vol C Tables 4.2.6.8 and 6.1.1.4'
O O 0.0106 0.0060 'International Tables Vol C Tables 4.2.6.8 and 6.1.1.4'
Zn Zn 0.2839 1.4301 'International Tables Vol C Tables 4.2.6.8 and 6.1.1.4'
Dy Dy -0.1892 4.4098 'International Tables Vol C Tables 4.2.6.8 and 6.1.1.4'
Cl Cl 0.1484 0.1585 'International Tables Vol C Tables 4.2.6.8 and 6.1.1.4'

loop_
_geom_angle_atom_site_label_1
_geom_angle_atom_site_label_2
_geom_angle_atom_site_label_3
_geom_angle
_geom_angle_site_symmetry_1
_geom_angle_site_symmetry_3
_geom_angle_publ_flag
O53 Dy1 O57 150.75(10) . . ?
O53 Dy1 O55 78.24(10) . . ?
O57 Dy1 O55 78.31(10) . . ?
O53 Dy1 O51 80.13(10) . . ?
O57 Dy1 O51 79.91(10) . . ?
O55 Dy1 O51 83.06(9) . . ?
O53 Dy1 O31 80.75(9) . . ?
O57 Dy1 O31 114.63(9) . . ?
O55 Dy1 O31 152.59(9) . . ?
O51 Dy1 O31 76.14(9) . . ?
O53 Dy1 O11 110.67(9) . . ?
O57 Dy1 O11 80.87(9) . . ?
O55 Dy1 O11 77.60(9) . . ?
O51 Dy1 O11 155.06(9) . . ?
O31 Dy1 O11 126.79(9) . . ?
O53 Dy1 O12 71.85(9) . . ?
O57 Dy1 O12 135.21(9) . . ?
O55 Dy1 O12 116.53(9) . . ?
O51 Dy1 O12 140.55(9) . . ?
O31 Dy1 O12 72.46(8) . . ?
O11 Dy1 O12 63.67(8) . . ?
O53 Dy1 O32 135.99(9) . . ?
O57 Dy1 O32 72.00(9) . . ?
O55 Dy1 O32 142.81(9) . . ?
O51 Dy1 O32 112.46(9) . . ?
O31 Dy1 O32 63.42(8) . . ?
O11 Dy1 O32 76.06(8) . . ?
O12 Dy1 O32 73.48(9) . . ?
O58 Zn2 O56 103.22(11) . . ?
O58 Zn2 O11 110.59(10) . . ?
O56 Zn2 O11 101.34(11) . . ?
O58 Zn2 N11 111.44(12) . . ?
O56 Zn2 N11 135.57(12) . . ?
O11 Zn2 N11 91.84(11) . . ?
O58 Zn2 O13 88.11(10) . . ?
O56 Zn2 O13 80.27(11) . . ?
O11 Zn2 O13 160.00(10) . . ?
N11 Zn2 O13 74.13(11) . . ?
O52 Zn3 O54 106.45(12) . . ?
O52 Zn3 O31 101.50(11) . . ?
O54 Zn3 O31 111.65(11) . . ?
O52 Zn3 N31 139.09(11) . . ?
O54 Zn3 N31 104.38(12) . . ?
O31 Zn3 N31 91.30(11) . . ?
O52 Zn3 O33 81.24(10) . . ?
O54 Zn3 O33 92.52(11) . . ?
O31 Zn3 O33 153.33(10) . . ?
N31 Zn3 O33 71.14(11) . . ?
C11 O11 Zn2 126.1(2) . . ?
C11 O11 Dy1 120.5(2) . . ?
Zn2 O11 Dy1 112.08(11) . . ?
C12 O12 C25 116.0(3) . . ?
C12 O12 Dy1 114.8(2) . . ?
C25 O12 Dy1 128.3(2) . . ?
C23 O13 C24 117.3(3) . . ?
C23 O13 Zn2 111.7(2) . . ?
C24 O13 Zn2 119.3(3) . . ?
C31 O31 Zn3 124.8(2) . . ?
C31 O31 Dy1 122.6(2) . . ?
Zn3 O31 Dy1 111.69(10) . . ?
C32 O32 C45 117.2(3) . . ?
C32 O32 Dy1 115.7(2) . . ?
C45 O32 Dy1 126.4(2) . . ?
C43 O33 C44 118.9(3) . . ?
C43 O33 Zn3 106.8(2) . . ?
C44 O33 Zn3 130.5(3) . . ?
C51 O51 Dy1 152.3(2) . . ?
C51 O52 Zn3 118.3(2) . . ?
C53 O53 Dy1 150.2(2) . . ?
C53 O54 Zn3 122.4(2) . . ?
C55 O55 Dy1 151.6(3) . . ?
C55 O56 Zn2 117.0(2) . . ?
C57 O57 Dy1 145.4(2) . . ?
C57 O58 Zn2 124.5(2) . . ?
C17 N11 C18 118.2(3) . . ?
C17 N11 Zn2 124.1(3) . . ?
C18 N11 Zn2 117.5(2) . . ?
C37 N31 C38 119.6(3) . . ?
C37 N31 Zn3 124.9(3) . . ?
C38 N31 Zn3 115.5(2) . . ?
O11 C11 C12 118.3(3) . . ?
O11 C11 C16 124.0(3) . . ?
C12 C11 C16 117.7(3) . . ?
C13 C12 O12 124.0(3) . . ?
C13 C12 C11 122.8(4) . . ?
O12 C12 C11 113.2(3) . . ?
C12 C13 C14 119.1(4) . . ?
C12 C13 H13A 120.5 . . ?
C14 C13 H13A 120.5 . . ?
C15 C14 C13 120.0(4) . . ?
C15 C14 H14A 120.0 . . ?
C13 C14 H14A 120.0 . . ?
C14 C15 C16 121.8(4) . . ?
C14 C15 H15A 119.1 . . ?
C16 C15 H15A 119.1 . . ?
C11 C16 C15 118.5(4) . . ?
C11 C16 C17 125.5(3) . . ?
C15 C16 C17 116.0(3) . . ?
N11 C17 C16 127.6(3) . . ?
N11 C17 H17A 116.2 . . ?
C16 C17 H17A 116.2 . . ?
C23 C18 C19 119.3(4) . . ?
C23 C18 N11 116.8(3) . . ?
C19 C18 N11 123.9(4) . . ?
C20 C19 C18 119.8(5) . . ?
C20 C19 H19A 120.1 . . ?
C18 C19 H19A 120.1 . . ?
C21 C20 C19 120.6(5) . . ?
C21 C20 H20A 119.7 . . ?
C19 C20 H20A 119.7 . . ?
C20 C21 C22 120.5(5) . . ?
C20 C21 H21A 119.7 . . ?
C22 C21 H21A 119.7 . . ?
C21 C22 C23 119.1(5) . . ?
C21 C22 H22A 120.4 . . ?
C23 C22 H22A 120.4 . . ?
O13 C23 C18 115.8(3) . . ?
O13 C23 C22 123.6(4) . . ?
C18 C23 C22 120.6(4) . . ?
O13 C24 H24A 109.5 . . ?
O13 C24 H24B 109.5 . . ?
H24A C24 H24B 109.5 . . ?
O13 C24 H24C 109.5 . . ?
H24A C24 H24C 109.5 . . ?
H24B C24 H24C 109.5 . . ?
O12 C25 H25A 109.5 . . ?
O12 C25 H25B 109.5 . . ?
H25A C25 H25B 109.5 . . ?
O12 C25 H25C 109.5 . . ?
H25A C25 H25C 109.5 . . ?
H25B C25 H25C 109.5 . . ?
O31 C31 C32 117.2(3) . . ?
O31 C31 C36 124.5(3) . . ?
C32 C31 C36 118.4(3) . . ?
C33 C32 O32 123.6(3) . . ?
C33 C32 C31 122.1(3) . . ?
O32 C32 C31 114.3(3) . . ?
C32 C33 C34 119.1(4) . . ?
C32 C33 H33A 120.5 . . ?
C34 C33 H33A 120.5 . . ?
C35 C34 C33 120.3(4) . . ?
C35 C34 H34A 119.8 . . ?
C33 C34 H34A 119.8 . . ?
C34 C35 C36 121.0(4) . . ?
C34 C35 H35A 119.5 . . ?
C36 C35 H35A 119.5 . . ?
C31 C36 C35 119.1(3) . . ?
C31 C36 C37 124.7(3) . . ?
C35 C36 C37 116.1(3) . . ?
N31 C37 C36 126.5(3) . . ?
N31 C37 H37A 116.7 . . ?
C36 C37 H37A 116.7 . . ?
C39 C38 C43 119.4(4) . . ?
C39 C38 N31 124.3(4) . . ?
C43 C38 N31 116.3(3) . . ?
C40 C39 C38 119.5(4) . . ?
C40 C39 H39A 120.2 . . ?
C38 C39 H39A 120.2 . . ?
C41 C40 C39 120.4(4) . . ?
C41 C40 H40A 119.8 . . ?
C39 C40 H40A 119.8 . . ?
C40 C41 C42 120.9(4) . . ?
C40 C41 H41A 119.6 . . ?
C42 C41 H41A 119.6 . . ?
C43 C42 C41 119.3(4) . . ?
C43 C42 H42A 120.3 . . ?
C41 C42 H42A 120.3 . . ?
O33 C43 C42 125.6(4) . . ?
O33 C43 C38 113.9(3) . . ?
C42 C43 C38 120.5(4) . . ?
O33 C44 H44A 109.5 . . ?
O33 C44 H44B 109.5 . . ?
H44A C44 H44B 109.5 . . ?
O33 C44 H44C 109.5 . . ?
H44A C44 H44C 109.5 . . ?
H44B C44 H44C 109.5 . . ?
O32 C45 H45A 109.5 . . ?
O32 C45 H45B 109.5 . . ?
H45A C45 H45B 109.5 . . ?
O32 C45 H45C 109.5 . . ?
H45A C45 H45C 109.5 . . ?
H45B C45 H45C 109.5 . . ?
O51 C51 O52 123.6(3) . . ?
O51 C51 C52 118.9(4) . . ?
O52 C51 C52 117.5(4) . . ?
C51 C52 H52A 109.5 . . ?
C51 C52 H52B 109.5 . . ?
H52A C52 H52B 109.5 . . ?
C51 C52 H52C 109.5 . . ?
H52A C52 H52C 109.5 . . ?
H52B C52 H52C 109.5 . . ?
O53 C53 O54 124.1(3) . . ?
O53 C53 C54 117.7(3) . . ?
O54 C53 C54 118.2(3) . . ?
C53 C54 H54A 109.5 . . ?
C53 C54 H54B 109.5 . . ?
H54A C54 H54B 109.5 . . ?
C53 C54 H54C 109.5 . . ?
H54A C54 H54C 109.5 . . ?
H54B C54 H54C 109.5 . . ?
O55 C55 O56 123.8(3) . . ?
O55 C55 C56 118.0(4) . . ?
O56 C55 C56 118.2(4) . . ?
C55 C56 H56A 109.5 . . ?
C55 C56 H56B 109.5 . . ?
H56A C56 H56B 109.5 . . ?
C55 C56 H56C 109.5 . . ?
H56A C56 H56C 109.5 . . ?
H56B C56 H56C 109.5 . . ?
O57 C57 O58 124.1(3) . . ?
O57 C57 C58 117.7(3) . . ?
O58 C57 C58 118.2(3) . . ?
C57 C58 H58A 109.5 . . ?
C57 C58 H58B 109.5 . . ?
H58A C58 H58B 109.5 . . ?
C57 C58 H58C 109.5 . . ?
H58A C58 H58C 109.5 . . ?
H58B C58 H58C 109.5 . . ?
O1 Cl1 O2 110.4(4) . . ?
O1 Cl1 O3 109.9(4) . . ?
O2 Cl1 O3 109.5(4) . . ?
O1 Cl1 O4 109.3(4) . . ?
O2 Cl1 O4 109.3(4) . . ?
O3 Cl1 O4 108.4(4) . . ?
O1A Cl1A O3A 110.0(4) . . ?
O1A Cl1A O2A 109.5(4) . . ?
O3A Cl1A O2A 109.8(4) . . ?
O1A Cl1A O4A 109.4(4) . . ?
O3A Cl1A O4A 109.2(4) . . ?
O2A Cl1A O4A 108.9(4) . . ?
O5 Cl2 O6 110.3(4) . . ?
O5 Cl2 O7 110.8(4) . . ?
O6 Cl2 O7 108.6(4) . . ?
O5 Cl2 O8 111.4(4) . . ?
O6 Cl2 O8 108.5(4) . . ?
O7 Cl2 O8 107.2(4) . . ?
O8A Cl2A O5A 110.9(4) . . ?
O8A Cl2A O6A 109.8(4) . . ?
O5A Cl2A O6A 109.1(4) . . ?
O8A Cl2A O7A 109.6(4) . . ?
O5A Cl2A O7A 108.4(4) . . ?
O6A Cl2A O7A 109.0(4) . . ?
O7B Cl2B O6B 109.5(4) . . ?
O7B Cl2B O8B 109.5(4) . . ?
O6B Cl2B O8B 109.3(4) . . ?
O7B Cl2B O5B 109.9(4) . . ?
O6B Cl2B O5B 109.2(4) . . ?
O8B Cl2B O5B 109.5(4) . . ?

loop_
_geom_bond_atom_site_label_1
_geom_bond_atom_site_label_2
_geom_bond_distance
_geom_bond_site_symmetry_2
_geom_bond_publ_flag
Dy1 O53 2.275(2) . ?
Dy1 O57 2.281(2) . ?
Dy1 O55 2.284(3) . ?
Dy1 O51 2.314(3) . ?
Dy1 O31 2.351(2) . ?
Dy1 O11 2.354(2) . ?
Dy1 O12 2.528(3) . ?
Dy1 O32 2.553(2) . ?
Zn2 O58 1.967(3) . ?
Zn2 O56 1.975(3) . ?
Zn2 O11 2.024(2) . ?
Zn2 N11 2.038(3) . ?
Zn2 O13 2.308(3) . ?
Zn3 O52 1.959(3) . ?
Zn3 O54 1.970(3) . ?
Zn3 O31 2.020(2) . ?
Zn3 N31 2.025(3) . ?
Zn3 O33 2.407(3) . ?
O11 C11 1.332(4) . ?
O12 C12 1.382(4) . ?
O12 C25 1.440(4) . ?
O13 C23 1.368(5) . ?
O13 C24 1.443(5) . ?
O31 C31 1.341(4) . ?
O32 C32 1.387(4) . ?
O32 C45 1.431(4) . ?
O33 C43 1.374(5) . ?
O33 C44 1.417(5) . ?
O51 C51 1.249(4) . ?
O52 C51 1.266(4) . ?
O53 C53 1.242(4) . ?
O54 C53 1.264(4) . ?
O55 C55 1.242(4) . ?
O56 C55 1.279(5) . ?
O57 C57 1.253(4) . ?
O58 C57 1.264(4) . ?
N11 C17 1.292(5) . ?
N11 C18 1.431(5) . ?
N31 C37 1.285(5) . ?
N31 C38 1.427(5) . ?
C11 C12 1.402(5) . ?
C11 C16 1.410(5) . ?
C12 C13 1.374(5) . ?
C13 C14 1.394(6) . ?
C13 H13A 0.9500 . ?
C14 C15 1.358(6) . ?
C14 H14A 0.9500 . ?
C15 C16 1.422(5) . ?
C15 H15A 0.9500 . ?
C16 C17 1.434(5) . ?
C17 H17A 0.9500 . ?
C18 C23 1.387(6) . ?
C18 C19 1.396(6) . ?
C19 C20 1.380(6) . ?
C19 H19A 0.9500 . ?
C20 C21 1.378(8) . ?
C20 H20A 0.9500 . ?
C21 C22 1.382(7) . ?
C21 H21A 0.9500 . ?
C22 C23 1.396(6) . ?
C22 H22A 0.9500 . ?
C24 H24A 0.9800 . ?
C24 H24B 0.9800 . ?
C24 H24C 0.9800 . ?
C25 H25A 0.9800 . ?
C25 H25B 0.9800 . ?
C25 H25C 0.9800 . ?
C31 C32 1.400(5) . ?
C31 C36 1.411(5) . ?
C32 C33 1.385(5) . ?
C33 C34 1.395(6) . ?
C33 H33A 0.9500 . ?
C34 C35 1.375(6) . ?
C34 H34A 0.9500 . ?
C35 C36 1.411(5) . ?
C35 H35A 0.9500 . ?
C36 C37 1.443(5) . ?
C37 H37A 0.9500 . ?
C38 C39 1.395(5) . ?
C38 C43 1.407(6) . ?
C39 C40 1.385(6) . ?
C39 H39A 0.9500 . ?
C40 C41 1.379(7) . ?
C40 H40A 0.9500 . ?
C41 C42 1.385(6) . ?
C41 H41A 0.9500 . ?
C42 C43 1.376(5) . ?
C42 H42A 0.9500 . ?
C44 H44A 0.9800 . ?
C44 H44B 0.9800 . ?
C44 H44C 0.9800 . ?
C45 H45A 0.9800 . ?
C45 H45B 0.9800 . ?
C45 H45C 0.9800 . ?
C51 C52 1.506(5) . ?
C52 H52A 0.9800 . ?
C52 H52B 0.9800 . ?
C52 H52C 0.9800 . ?
C53 C54 1.505(5) . ?
C54 H54A 0.9800 . ?
C54 H54B 0.9800 . ?
C54 H54C 0.9800 . ?
C55 C56 1.498(6) . ?
C56 H56A 0.9800 . ?
C56 H56B 0.9800 . ?
C56 H56C 0.9800 . ?
C57 C58 1.504(5) . ?
C58 H58A 0.9800 . ?
C58 H58B 0.9800 . ?
C58 H58C 0.9800 . ?
Cl1 O1 1.400(5) . ?
Cl1 O2 1.401(5) . ?
Cl1 O3 1.407(5) . ?
Cl1 O4 1.412(5) . ?
Cl1A O1A 1.402(5) . ?
Cl1A O3A 1.403(5) . ?
Cl1A O2A 1.403(5) . ?
Cl1A O4A 1.409(5) . ?
Cl2 O5 1.378(5) . ?
Cl2 O6 1.407(5) . ?
Cl2 O7 1.413(5) . ?
Cl2 O8 1.416(5) . ?
Cl2A O8A 1.394(5) . ?
Cl2A O5A 1.406(5) . ?
Cl2A O6A 1.407(5) . ?
Cl2A O7A 1.409(5) . ?
Cl2B O7B 1.401(5) . ?
Cl2B O6B 1.403(5) . ?
Cl2B O8B 1.403(5) . ?
Cl2B O5B 1.406(5) . ?

loop_
_geom_hbond_atom_site_label_D
_geom_hbond_atom_site_label_H
_geom_hbond_atom_site_label_A
_geom_hbond_distance_DH
_geom_hbond_distance_HA
_geom_hbond_distance_DA
_geom_hbond_angle_DHA
_geom_hbond_site_symmetry_A
_geom_hbond_publ_flag
C13 H13A O4 0.95 2.33 3.231(9) 159.1 . yes
C13 H13A O4A 0.95 2.62 3.562(15) 171.1 . yes
C13 H13A O4A 0.95 2.33 3.270(11) 171.5 2_657 yes
C17 H17A O5 0.95 2.64 3.434(9) 141.5 . yes
C19 H19A O5 0.95 2.59 3.531(9) 171.0 . yes
C19 H19A O8A 0.95 2.55 3.498(19) 174.9 . yes
C24 H24A O56 0.98 2.61 3.161(5) 115.4 . yes
C24 H24B O6A 0.98 2.53 3.50(2) 171.4 8_564 yes
C25 H25A O53 0.98 2.54 3.096(5) 116.1 . yes
C25 H25C O3 0.98 2.66 3.606(11) 162.6 2_657 yes
C25 H25C O4 0.98 2.52 3.395(12) 148.6 . yes
C25 H25C O3A 0.98 2.63 3.318(19) 127.6 2_657 yes
C25 H25C O4A 0.98 2.54 3.334(19) 137.6 2_657 yes
C33 H33A O3 0.95 2.52 3.218(10) 129.9 6_675 yes
C33 H33A O1A 0.95 2.49 3.416(16) 166.5 6_675 yes
C37 H37A O5B 0.95 2.63 3.568(12) 171.0 5_777 yes
C39 H39A O1 0.95 2.57 3.460(10) 155.6 . yes
C39 H39A O2 0.95 2.53 3.409(9) 154.8 2_657 yes
C39 H39A O3A 0.95 2.53 3.393(14) 150.6 2_657 yes
C44 H44A O52 0.98 2.62 3.189(5) 117.1 . yes
C44 H44B O6B 0.98 2.26 2.926(16) 124.2 3_454 yes
C44 H44C O6B 0.98 2.24 2.789(14) 114.1 4_656 yes
C45 H45A O57 0.98 2.49 3.073(5) 117.8 . yes
C54 H54A O57 0.98 2.44 3.353(5) 154.8 6_575 yes
C58 H58A O7B 0.98 2.61 3.542(18) 159.7 8_564 yes
C58 H58C O54 0.98 2.56 3.471(4) 155.3 6_675 yes

loop_
_geom_torsion_atom_site_label_1
_geom_torsion_atom_site_label_2
_geom_torsion_atom_site_label_3
_geom_torsion_atom_site_label_4
_geom_torsion
_geom_torsion_site_symmetry_1
_geom_torsion_site_symmetry_2
_geom_torsion_site_symmetry_3
_geom_torsion_site_symmetry_4
_geom_torsion_publ_flag
Zn2 O11 C11 C12 -170.4(2) . . . . ?
Dy1 O11 C11 C12 23.7(4) . . . . ?
Zn2 O11 C11 C16 10.8(5) . . . . ?
Dy1 O11 C11 C16 -155.1(3) . . . . ?
C25 O12 C12 C13 -15.7(5) . . . . ?
Dy1 O12 C12 C13 154.4(3) . . . . ?
C25 O12 C12 C11 165.6(3) . . . . ?
Dy1 O12 C12 C11 -24.2(4) . . . . ?
O11 C11 C12 C13 -176.3(3) . . . . ?
C16 C11 C12 C13 2.6(5) . . . . ?
O11 C11 C12 O12 2.3(5) . . . . ?
C16 C11 C12 O12 -178.8(3) . . . . ?
O12 C12 C13 C14 -178.5(4) . . . . ?
C11 C12 C13 C14 0.0(6) . . . . ?
C12 C13 C14 C15 -2.1(7) . . . . ?
C13 C14 C15 C16 1.5(7) . . . . ?
O11 C11 C16 C15 175.7(3) . . . . ?
C12 C11 C16 C15 -3.1(5) . . . . ?
O11 C11 C16 C17 -4.8(6) . . . . ?
C12 C11 C16 C17 176.4(3) . . . . ?
C14 C15 C16 C11 1.1(6) . . . . ?
C14 C15 C16 C17 -178.4(4) . . . . ?
C18 N11 C17 C16 179.7(4) . . . . ?
Zn2 N11 C17 C16 -4.5(6) . . . . ?
C11 C16 C17 N11 1.5(6) . . . . ?
C15 C16 C17 N11 -179.0(4) . . . . ?
C17 N11 C18 C23 158.4(3) . . . . ?
Zn2 N11 C18 C23 -17.7(4) . . . . ?
C17 N11 C18 C19 -22.6(5) . . . . ?
Zn2 N11 C18 C19 161.3(3) . . . . ?
C23 C18 C19 C20 -4.6(6) . . . . ?
N11 C18 C19 C20 176.4(4) . . . . ?
C18 C19 C20 C21 1.7(7) . . . . ?
C19 C20 C21 C22 1.7(8) . . . . ?
C20 C21 C22 C23 -2.1(7) . . . . ?
C24 O13 C23 C18 155.2(4) . . . . ?
Zn2 O13 C23 C18 12.2(4) . . . . ?
C24 O13 C23 C22 -26.3(6) . . . . ?
Zn2 O13 C23 C22 -169.3(3) . . . . ?
C19 C18 C23 O13 -177.2(3) . . . . ?
N11 C18 C23 O13 1.9(5) . . . . ?
C19 C18 C23 C22 4.3(6) . . . . ?
N11 C18 C23 C22 -176.7(4) . . . . ?
C21 C22 C23 O13 -179.3(4) . . . . ?
C21 C22 C23 C18 -0.9(6) . . . . ?
Zn3 O31 C31 C32 -167.5(2) . . . . ?
Dy1 O31 C31 C32 24.2(4) . . . . ?
Zn3 O31 C31 C36 12.9(5) . . . . ?
Dy1 O31 C31 C36 -155.4(3) . . . . ?
C45 O32 C32 C33 -7.8(5) . . . . ?
Dy1 O32 C32 C33 163.1(3) . . . . ?
C45 O32 C32 C31 172.5(3) . . . . ?
Dy1 O32 C32 C31 -16.6(4) . . . . ?
O31 C31 C32 C33 177.5(3) . . . . ?
C36 C31 C32 C33 -2.9(5) . . . . ?
O31 C31 C32 O32 -2.8(4) . . . . ?
C36 C31 C32 O32 176.9(3) . . . . ?
O32 C32 C33 C34 -178.7(3) . . . . ?
C31 C32 C33 C34 1.0(6) . . . . ?
C32 C33 C34 C35 1.3(6) . . . . ?
C33 C34 C35 C36 -1.7(6) . . . . ?
O31 C31 C36 C35 -178.0(3) . . . . ?
C32 C31 C36 C35 2.4(5) . . . . ?
O31 C31 C36 C37 3.3(6) . . . . ?
C32 C31 C36 C37 -176.4(3) . . . . ?
C34 C35 C36 C31 -0.2(6) . . . . ?
C34 C35 C36 C37 178.7(4) . . . . ?
C38 N31 C37 C36 175.9(3) . . . . ?
Zn3 N31 C37 C36 -6.2(5) . . . . ?
C31 C36 C37 N31 -7.0(6) . . . . ?
C35 C36 C37 N31 174.2(4) . . . . ?
C37 N31 C38 C39 -38.4(5) . . . . ?
Zn3 N31 C38 C39 143.5(3) . . . . ?
C37 N31 C38 C43 145.2(4) . . . . ?
Zn3 N31 C38 C43 -32.8(4) . . . . ?
C43 C38 C39 C40 -1.7(6) . . . . ?
N31 C38 C39 C40 -177.9(4) . . . . ?
C38 C39 C40 C41 -0.5(6) . . . . ?
C39 C40 C41 C42 1.6(7) . . . . ?
C40 C41 C42 C43 -0.5(7) . . . . ?
C44 O33 C43 C42 6.6(6) . . . . ?
Zn3 O33 C43 C42 -153.6(3) . . . . ?
C44 O33 C43 C38 -173.3(4) . . . . ?
Zn3 O33 C43 C38 26.5(4) . . . . ?
C41 C42 C43 O33 178.4(4) . . . . ?
C41 C42 C43 C38 -1.8(6) . . . . ?
C39 C38 C43 O33 -177.3(3) . . . . ?
N31 C38 C43 O33 -0.8(5) . . . . ?
C39 C38 C43 C42 2.8(6) . . . . ?
N31 C38 C43 C42 179.4(3) . . . . ?
Dy1 O51 C51 O52 -19.3(7) . . . . ?
Dy1 O51 C51 C52 160.9(4) . . . . ?
Zn3 O52 C51 O51 -10.4(5) . . . . ?
Zn3 O52 C51 C52 169.3(3) . . . . ?
Dy1 O53 C53 O54 -17.7(8) . . . . ?
Dy1 O53 C53 C54 163.5(4) . . . . ?
Zn3 O54 C53 O53 -0.2(5) . . . . ?
Zn3 O54 C53 C54 178.5(3) . . . . ?
Dy1 O55 C55 O56 -27.4(8) . . . . ?
Dy1 O55 C55 C56 153.1(4) . . . . ?
Zn2 O56 C55 O55 -12.5(5) . . . . ?
Zn2 O56 C55 C56 167.0(3) . . . . ?
Dy1 O57 C57 O58 -32.0(6) . . . . ?
Dy1 O57 C57 C58 148.9(3) . . . . ?
Zn2 O58 C57 O57 4.9(5) . . . . ?
Zn2 O58 C57 C58 -176.0(2) . . . . ?
